data_4125728
loop_
_publ_author_name
'Kamikawa, Ken'
'Tseng, Ya-Yi'
'Jian, Jia-Hong'
'Takahashi, Tamotsu'
'Ogasawara, Masamichi'

_publ_section_title
;
 Planar-Chiral Phosphine-Olefin Ligands Exploiting a
 (Cyclopentadienyl)manganese(I) Scaffold To Achieve High Robustness and
 High Enantioselectivity.
;
_journal_issue 4
_journal_name_full 'Journal of the American Chemical Society'
_journal_page_first 1545
_journal_page_last 1553
_journal_paper_doi 10.1021/jacs.6b11243
_journal_volume 139
_journal_year 2017
_chemical_formula_sum 'C80 H57 Cl5 Mn2 O4 P4 Rh2'
_chemical_formula_weight 1699.08
_chemical_name_systematic
;
 ?
;
_space_group_crystal_system triclinic
_space_group_IT_number 2
_space_group_name_Hall '-P 1'
_space_group_name_H-M_alt 'P -1'
_symmetry_space_group_name_Hall '-P 1'
_symmetry_space_group_name_H-M 'P -1'
_atom_sites_solution_hydrogens geom
_audit_creation_method SHELXL-2014
_cell_angle_alpha 88.888(11)
_cell_angle_beta 75.797(8)
_cell_angle_gamma 65.447(7)
_cell_formula_units_Z 2
_cell_length_a 15.724(3)
_cell_length_b 15.989(3)
_cell_length_c 17.291(4)
_cell_measurement_reflns_used 9231
_cell_measurement_temperature 103(2)
_cell_measurement_theta_max 27.4816
_cell_measurement_theta_min 3.0583
_cell_volume 3816.4(14)
_computing_structure_refinement 'SHELXL-2014 (Sheldrick, 2014)'
_diffrn_ambient_temperature 103(2)
_diffrn_detector_area_resol_mean 28.5714
_diffrn_measured_fraction_theta_full 0.982
_diffrn_measured_fraction_theta_max 0.960
_diffrn_measurement_device
;
Saturn724+ (4x4 bin mode)
;
_diffrn_measurement_method dtprofit.ref
_diffrn_radiation_detector CCD
_diffrn_radiation_monochromator Confocal
_diffrn_radiation_type MoK\a
_diffrn_radiation_wavelength 0.71075
_diffrn_reflns_av_R_equivalents 0.0509
_diffrn_reflns_av_unetI/netI 0.0979
_diffrn_reflns_Laue_measured_fraction_full 0.982
_diffrn_reflns_Laue_measured_fraction_max 0.960
_diffrn_reflns_limit_h_max 20
_diffrn_reflns_limit_h_min -19
_diffrn_reflns_limit_k_max 20
_diffrn_reflns_limit_k_min -18
_diffrn_reflns_limit_l_max 22
_diffrn_reflns_limit_l_min -22
_diffrn_reflns_number 31868
_diffrn_reflns_point_group_measured_fraction_full 0.982
_diffrn_reflns_point_group_measured_fraction_max 0.960
_diffrn_reflns_theta_full 25.242
_diffrn_reflns_theta_max 27.482
_diffrn_reflns_theta_min 3.058
_exptl_absorpt_coefficient_mu 1.055
_exptl_crystal_density_diffrn 1.479
_exptl_crystal_description plate
_exptl_crystal_F_000 1708
_exptl_crystal_size_max 0.100
_exptl_crystal_size_mid 0.100
_exptl_crystal_size_min 0.050
_refine_diff_density_max 0.972
_refine_diff_density_min -1.089
_refine_diff_density_rms 0.141
_refine_ls_extinction_method none
_refine_ls_goodness_of_fit_ref 1.065
_refine_ls_hydrogen_treatment mixed
_refine_ls_matrix_type full
_refine_ls_number_parameters 1024
_refine_ls_number_reflns 16822
_refine_ls_number_restraints 264
_refine_ls_restrained_S_all 1.058
_refine_ls_R_factor_all 0.1081
_refine_ls_R_factor_gt 0.0676
_refine_ls_shift/su_max 0.074
_refine_ls_shift/su_mean 0.001
_refine_ls_structure_factor_coef Fsqd
_refine_ls_weighting_details 'w=1/[\s^2^(Fo^2^)+(0.0682P)^2^+9.2803P] where P=(Fo^2^+2Fc^2^)/3'
_refine_ls_weighting_scheme calc
_refine_ls_wR_factor_gt 0.1438
_refine_ls_wR_factor_ref 0.1803
_reflns_Friedel_coverage 0.000
_reflns_number_gt 11224
_reflns_number_total 16822
_reflns_threshold_expression 'I > 2\s(I)'
_cod_data_source_file ja6b11243_si_004.cif
_cod_data_source_block test2
_cod_database_code 4125728
_shelx_space_group_comment
;
The symmetry employed for this shelxl refinement is uniquely defined
by the following loop, which should always be used as a source of
symmetry information in preference to the above space-group names.
They are only intended as comments.
;
_shelx_estimated_absorpt_t_min 0.902
_shelx_estimated_absorpt_t_max 0.949
_shelxl_version_number 2014-3

loop_
_space_group_symop_operation_xyz
'x, y, z'
'-x, -y, -z'

loop_
_atom_site_label
_atom_site_type_symbol
_atom_site_fract_x
_atom_site_fract_y
_atom_site_fract_z
_atom_site_U_iso_or_equiv
_atom_site_adp_type
_atom_site_occupancy
_atom_site_site_symmetry_order
_atom_site_calc_flag
_atom_site_refinement_flags_posn
_atom_site_refinement_flags_adp
_atom_site_refinement_flags_occupancy
_atom_site_disorder_assembly
_atom_site_disorder_group
Rh1 Rh 0.56997(3) 0.29881(3) 0.17214(3) 0.02101(12) Uani 1 1 d . . . . .
Rh2 Rh 0.39802(3) 0.23926(3) 0.25198(3) 0.02386(13) Uani 1 1 d . . . . .
Mn1 Mn 0.85317(7) 0.31806(7) 0.19378(6) 0.0276(2) Uani 1 1 d . . . . .
Mn2 Mn 0.23485(7) 0.13885(7) 0.47298(6) 0.0308(2) Uani 1 1 d . . . . .
Cl1 Cl 0.39941(10) 0.38586(10) 0.20958(9) 0.0291(3) Uani 1 1 d . . . . .
P1 P 0.85840(11) 0.30467(11) 0.06535(9) 0.0245(3) Uani 1 1 d . . . . .
Cl2 Cl 0.52856(10) 0.17752(11) 0.13530(9) 0.0308(3) Uani 1 1 d . . . . .
P2 P 0.59025(11) 0.40312(11) 0.23761(9) 0.0236(3) Uani 1 1 d . . . . .
P3 P 0.13700(11) 0.20636(11) 0.39598(10) 0.0263(3) Uani 1 1 d . . . . .
Cl3 Cl 0.2878(2) 0.6534(2) 0.16519(16) 0.0858(8) Uani 1 1 d . . . . .
Cl4 Cl 0.1027(2) 0.6757(3) 0.26791(19) 0.1194(14) Uani 1 1 d . . . . .
Cl5 Cl 0.3119(3) 0.2190(3) 0.0757(3) 0.0543(10) Uani 0.5 1 d . . P . .
Cl6 Cl 0.3125(4) 0.1287(4) -0.0691(3) 0.0715(13) Uani 0.5 1 d . . P . .
C1 C 0.7093(4) 0.2457(4) 0.0861(3) 0.0215(12) Uani 1 1 d . . . . .
O1 O 0.0773(3) 0.1663(3) 0.6162(3) 0.0426(12) Uani 1 1 d . . . . .
O2 O 0.2299(3) -0.0379(3) 0.4402(3) 0.0454(13) Uani 1 1 d . . . . .
C2 C 0.8817(5) 0.3907(4) 0.0036(4) 0.0286(14) Uani 1 1 d . . . . .
C3 C 0.2468(4) 0.2938(4) 0.3070(4) 0.0265(13) Uani 1 1 d . . . . .
C4 C 0.2965(4) 0.2901(4) 0.3664(3) 0.0258(13) Uani 1 1 d . . . . .
H103 H 0.2876 0.3520 0.3870 0.031 Uiso 1 1 calc R U . . .
C5 C 0.0327(4) 0.3185(4) 0.4295(4) 0.0273(13) Uani 1 1 d . . . . .
O3 O 0.8395(4) 0.5062(3) 0.1957(3) 0.0453(13) Uani 1 1 d . . . . .
C6 C 0.2039(4) 0.2253(4) 0.2988(3) 0.0252(13) Uani 1 1 d . . . . .
H97 H 0.2569 0.1655 0.2729 0.030 Uiso 1 1 calc R U . . .
H98 H 0.1596 0.2487 0.2635 0.030 Uiso 1 1 calc R U . . .
C7 C 0.7178(4) 0.2129(4) 0.1622(3) 0.0217(12) Uani 1 1 d . . . . .
H104 H 0.7326 0.1458 0.1640 0.026 Uiso 1 1 calc R U . . .
C8 C -0.0251(4) 0.3631(4) 0.3778(4) 0.0299(14) Uani 1 1 d . . . . .
H7 H -0.0101 0.3347 0.3254 0.036 Uiso 1 1 calc R U . . .
C9 C 0.7406(4) 0.3198(4) 0.0525(3) 0.0244(13) Uani 1 1 d . . . . .
H8 H 0.6909 0.3807 0.0792 0.029 Uiso 1 1 calc R U . . .
H9 H 0.7436 0.3201 -0.0054 0.029 Uiso 1 1 calc R U . . .
C10 C 0.8385(4) 0.1998(5) 0.2483(4) 0.0301(14) Uani 1 1 d . . . . .
H105 H 0.8847 0.1376 0.2330 0.036 Uiso 1 1 calc R U . . .
C11 C 0.3732(5) 0.1238(5) 0.4000(4) 0.0355(16) Uani 1 1 d . . . . .
O4 O 1.0622(3) 0.2564(4) 0.1631(3) 0.0499(14) Uani 1 1 d . . . . .
C12 C 0.0077(4) 0.1263(5) 0.4268(4) 0.0331(15) Uani 1 1 d . . . . .
H10 H -0.0187 0.1638 0.4763 0.040 Uiso 1 1 calc R U . . .
C13 C 0.7079(4) 0.3399(4) 0.2558(3) 0.0280(14) Uani 1 1 d . . . . .
C14 C 0.5499(4) 0.5333(4) 0.1292(4) 0.0302(14) Uani 1 1 d . . . . .
H11 H 0.5276 0.4950 0.1068 0.036 Uiso 1 1 calc R U . . .
C15 C 0.7588(5) 0.3475(5) 0.3100(4) 0.0310(14) Uani 1 1 d . . . . .
H106 H 0.7421 0.4013 0.3436 0.037 Uiso 1 1 calc R U . . .
C16 C 0.0807(4) 0.1361(4) 0.3686(4) 0.0309(14) Uani 1 1 d . . . . .
C17 C 0.8385(5) 0.2622(5) 0.3059(4) 0.0370(16) Uani 1 1 d . . . . .
H107 H 0.8846 0.2485 0.3364 0.044 Uiso 1 1 calc R U . . .
C18 C 0.7160(4) 0.1798(4) 0.0211(3) 0.0254(13) Uani 1 1 d . . . . .
H12 H 0.7805 0.1563 -0.0163 0.038 Uiso 1 1 calc R U . . .
H13 H 0.6669 0.2122 -0.0078 0.038 Uiso 1 1 calc R U . . .
H14 H 0.7048 0.1280 0.0453 0.038 Uiso 1 1 calc R U . . .
C19 C 0.5491(5) 0.6140(5) 0.0929(4) 0.0372(16) Uani 1 1 d . . . . .
C20 C 0.5828(5) 0.5107(4) 0.1969(4) 0.0313(14) Uani 1 1 d . . . . .
C21 C 0.4303(5) 0.5276(5) 0.3553(4) 0.0437(18) Uani 1 1 d . . . . .
H15 H 0.4226 0.5709 0.3161 0.052 Uiso 1 1 calc R U . . .
C22 C 0.5081(5) 0.4398(5) 0.3376(4) 0.0323(15) Uani 1 1 d . . . . .
C23 C 0.9413(5) 0.1848(5) -0.0763(4) 0.0393(17) Uani 1 1 d . . . . .
H16 H 0.8942 0.2318 -0.0972 0.047 Uiso 1 1 calc R U . . .
C24 C 0.3314(5) 0.1435(6) 0.5379(5) 0.050(2) Uani 1 1 d . . . . .
H108 H 0.3257 0.1316 0.5925 0.060 Uiso 1 1 calc R U . . .
C25 C 0.2328(5) 0.0320(5) 0.4516(4) 0.0384(17) Uani 1 1 d . . . . .
C26 C 0.5809(5) 0.6679(4) 0.1292(4) 0.0394(17) Uani 1 1 d . . . . .
H18 H 0.5806 0.7223 0.1058 0.047 Uiso 1 1 calc R U . . .
C27 C 0.9431(4) 0.1974(4) 0.0028(4) 0.0306(14) Uani 1 1 d . . . . .
C28 C 0.2886(5) 0.2325(5) 0.5092(4) 0.0383(16) Uani 1 1 d . . . . .
H109 H 0.2489 0.2895 0.5412 0.046 Uiso 1 1 calc R U . . .
C29 C 0.5184(5) 0.3774(5) 0.3949(4) 0.0373(16) Uani 1 1 d . . . . .
H19 H 0.5711 0.3179 0.3825 0.045 Uiso 1 1 calc R U . . .
C30 C 0.1941(4) 0.3852(4) 0.2790(4) 0.0291(14) Uani 1 1 d . . . . .
H20 H 0.1249 0.4092 0.3062 0.044 Uiso 1 1 calc R U . . .
H21 H 0.2032 0.3780 0.2210 0.044 Uiso 1 1 calc R U . . .
H22 H 0.2195 0.4284 0.2914 0.044 Uiso 1 1 calc R U . . .
C31 C 0.7570(4) 0.2476(4) 0.2183(4) 0.0265(13) Uani 1 1 d . . . . .
C32 C 0.6127(5) 0.5682(4) 0.2312(4) 0.0350(15) Uani 1 1 d . . . . .
H23 H 0.6334 0.5529 0.2788 0.042 Uiso 1 1 calc R U . . .
C33 C 0.1172(5) 0.0810(5) 0.2968(5) 0.0398(17) Uani 1 1 d . . . . .
H24 H 0.1666 0.0873 0.2561 0.048 Uiso 1 1 calc R U . . .
C34 C 0.3163(4) 0.2196(4) 0.4251(4) 0.0275(13) Uani 1 1 d . . . . .
C35 C 0.8433(5) 0.4322(5) 0.1928(4) 0.0352(16) Uani 1 1 d . . . . .
C36 C 0.4532(6) 0.3998(6) 0.4704(4) 0.054(2) Uani 1 1 d . . . . .
C37 C -0.0272(5) 0.0625(5) 0.4137(5) 0.0435(18) Uani 1 1 d . . . . .
H26 H -0.0770 0.0564 0.4540 0.052 Uiso 1 1 calc R U . . .
C38 C -0.1262(5) 0.4862(5) 0.4791(5) 0.0440(19) Uani 1 1 d . . . . .
H27 H -0.1811 0.5434 0.4970 0.053 Uiso 1 1 calc R U . . .
C39 C 0.8099(6) 0.4783(5) 0.0081(5) 0.057(2) Uani 1 1 d . . . . .
H28 H 0.7477 0.4937 0.0434 0.068 Uiso 1 1 calc R U . . .
C40 C 0.1391(5) 0.1574(5) 0.5584(4) 0.0380(16) Uani 1 1 d . . . . .
C41 C 0.9796(5) 0.2792(5) 0.1735(4) 0.0366(16) Uani 1 1 d . . . . .
C42 C 0.0085(5) 0.3604(5) 0.5053(4) 0.0390(16) Uani 1 1 d . . . . .
H31 H 0.0473 0.3315 0.5409 0.047 Uiso 1 1 calc R U . . .
C43 C 0.0833(5) 0.0166(5) 0.2828(5) 0.049(2) Uani 1 1 d . . . . .
H32 H 0.1096 -0.0210 0.2335 0.059 Uiso 1 1 calc R U . . .
C44 C 0.9727(5) 0.3733(5) -0.0440(5) 0.049(2) Uani 1 1 d . . . . .
H33 H 1.0246 0.3146 -0.0454 0.059 Uiso 1 1 calc R U . . .
C45 C 0.0109(5) 0.0080(5) 0.3418(5) 0.0451(19) Uani 1 1 d . . . . .
H34 H -0.0130 -0.0357 0.3327 0.054 Uiso 1 1 calc R U . . .
C46 C -0.1037(5) 0.4476(5) 0.4020(4) 0.0371(16) Uani 1 1 d . . . . .
H35 H -0.1415 0.4785 0.3663 0.044 Uiso 1 1 calc R U . . .
C47 C 0.6130(6) 0.6466(5) 0.1975(5) 0.0446(18) Uani 1 1 d . . . . .
C48 C 0.4671(7) 0.3307(7) 0.5336(5) 0.072(3) Uani 1 1 d . . . . .
H36 H 0.4985 0.3453 0.5705 0.109 Uiso 1 1 calc R U . . .
H37 H 0.5078 0.2681 0.5073 0.109 Uiso 1 1 calc R U . . .
H38 H 0.4039 0.3344 0.5637 0.109 Uiso 1 1 calc R U . . .
C49 C 0.5203(6) 0.6356(5) 0.0171(5) 0.052(2) Uani 1 1 d . . . . .
H39 H 0.5133 0.6981 0.0056 0.078 Uiso 1 1 calc R U . . .
H40 H 0.4585 0.6320 0.0221 0.078 Uiso 1 1 calc R U . . .
H41 H 0.5701 0.5910 -0.0267 0.078 Uiso 1 1 calc R U . . .
C50 C -0.0706(6) 0.4432(5) 0.5304(4) 0.049(2) Uani 1 1 d . . . . .
H42 H -0.0869 0.4709 0.5832 0.059 Uiso 1 1 calc R U . . .
C51 C 1.0064(5) 0.1056(5) -0.1246(5) 0.050(2) Uani 1 1 d . . . . .
H43 H 1.0032 0.0976 -0.1779 0.060 Uiso 1 1 calc R U . . .
C52 C 0.3641(6) 0.5512(5) 0.4310(5) 0.053(2) Uani 1 1 d . . . . .
C53 C 0.3836(5) 0.0761(6) 0.4710(5) 0.049(2) Uani 1 1 d . . . . .
H110 H 0.4188 0.0117 0.4727 0.059 Uiso 1 1 calc R U . . .
C54 C 1.0781(7) 0.0491(6) -0.0175(7) 0.077(3) Uani 1 1 d . . . . .
H44 H 1.1256 0.0015 0.0027 0.092 Uiso 1 1 calc R U . . .
C55 C 0.3777(7) 0.4869(7) 0.4863(5) 0.062(3) Uani 1 1 d . . . . .
H45 H 0.3331 0.5032 0.5378 0.074 Uiso 1 1 calc R U . . .
C56 C 0.8268(7) 0.5448(6) -0.0382(6) 0.072(3) Uani 1 1 d . . . . .
H46 H 0.7754 0.6039 -0.0365 0.086 Uiso 1 1 calc R U . . .
C57 C 0.9168(6) 0.5252(5) -0.0858(5) 0.052(2) Uani 1 1 d . . . . .
H47 H 0.9288 0.5709 -0.1165 0.062 Uiso 1 1 calc R U . . .
C58 C 0.9903(6) 0.4388(6) -0.0894(5) 0.063(3) Uani 1 1 d . . . . .
H48 H 1.0531 0.4244 -0.1232 0.075 Uiso 1 1 calc R U . . .
C59 C 0.6453(7) 0.7090(6) 0.2349(6) 0.066(3) Uani 1 1 d . . . . .
H49 H 0.7086 0.7021 0.2020 0.099 Uiso 1 1 calc R U . . .
H50 H 0.6503 0.6920 0.2889 0.099 Uiso 1 1 calc R U . . .
H51 H 0.5980 0.7733 0.2381 0.099 Uiso 1 1 calc R U . . .
C60 C 1.0121(5) 0.1282(5) 0.0323(5) 0.050(2) Uani 1 1 d . . . . .
H52 H 1.0143 0.1347 0.0861 0.061 Uiso 1 1 calc R U . . .
C61 C 0.2811(7) 0.6442(6) 0.4493(7) 0.096(4) Uani 1 1 d . . . . .
H53 H 0.2262 0.6404 0.4885 0.145 Uiso 1 1 calc R U . . .
H54 H 0.2621 0.6656 0.4000 0.145 Uiso 1 1 calc R U . . .
H55 H 0.3002 0.6876 0.4714 0.145 Uiso 1 1 calc R U . . .
C62 C 1.0755(7) 0.0389(6) -0.0958(7) 0.077(3) Uani 1 1 d . . . . .
H56 H 1.1220 -0.0148 -0.1296 0.093 Uiso 1 1 calc R U . . .
C63 C 0.2065(8) 0.6035(7) 0.2001(8) 0.108(5) Uani 1 1 d . . . . .
H57 H 0.1893 0.5851 0.1539 0.130 Uiso 1 1 calc R U . . .
H58 H 0.2390 0.5469 0.2253 0.130 Uiso 1 1 calc R U . . .
C64A C 0.5635(12) 0.0538(13) 0.3075(9) 0.020(3) Uani 0.5 1 d . U P A 2
C65A C 0.5911(13) 0.1049(14) 0.3526(11) 0.026(3) Uani 0.5 1 d . U P A 2
H59 H 0.5433 0.1614 0.3817 0.031 Uiso 0.5 1 calc R U P A 2
C66A C 0.6829(11) 0.0768(10) 0.3561(9) 0.028(2) Uani 0.5 1 d . U P A 2
C67A C 0.7117(11) 0.1321(11) 0.4063(9) 0.030(3) Uani 0.5 1 d . U P A 2
H60 H 0.6992 0.1925 0.3858 0.045 Uiso 0.5 1 calc R U P A 2
H61 H 0.7808 0.0989 0.4035 0.045 Uiso 0.5 1 calc R U P A 2
H62 H 0.6738 0.1408 0.4621 0.045 Uiso 0.5 1 calc R U P A 2
C71A C 0.6318(8) -0.0309(8) 0.2692(7) 0.019(2) Uani 0.5 1 d . U P A 2
H63 H 0.6129 -0.0675 0.2406 0.023 Uiso 0.5 1 calc R U P A 2
C68A C 0.7536(10) -0.0107(11) 0.3160(8) 0.027(3) Uani 0.5 1 d . U P A 2
H64 H 0.8183 -0.0321 0.3200 0.032 Uiso 0.5 1 calc R U P A 2
C69A C 0.7303(10) -0.0643(10) 0.2719(9) 0.027(3) Uani 0.5 1 d . U P A 2
C70A C 0.8030(8) -0.1587(8) 0.2332(8) 0.029(3) Uani 0.5 1 d . U P A 2
H65 H 0.8348 -0.1537 0.1781 0.044 Uiso 0.5 1 calc R U P A 2
H66 H 0.7698 -0.1987 0.2326 0.044 Uiso 0.5 1 calc R U P A 2
H67 H 0.8516 -0.1852 0.2635 0.044 Uiso 0.5 1 calc R U P A 2
C72 C 0.2398(15) 0.201(2) 0.0180(13) 0.125(12) Uani 0.5 1 d . . P . .
H68 H 0.1989 0.1732 0.0506 0.151 Uiso 0.5 1 calc R U P . .
H69 H 0.1965 0.2612 0.0037 0.151 Uiso 0.5 1 calc R U P . .
C69B C 0.7221(11) -0.0775(11) 0.2203(13) 0.054(4) Uani 0.5 1 d . U P A 1
C66B C 0.6955(12) 0.0399(11) 0.3247(9) 0.028(2) Uani 0.5 1 d . U P A 1
C67B C 0.7313(14) 0.0827(15) 0.3765(12) 0.056(4) Uani 0.5 1 d . U P A 1
H70 H 0.7128 0.1477 0.3666 0.085 Uiso 0.5 1 calc R U P A 1
H71 H 0.8021 0.0502 0.3644 0.085 Uiso 0.5 1 calc R U P A 1
H72 H 0.7029 0.0787 0.4328 0.085 Uiso 0.5 1 calc R U P A 1
C71B C 0.6251(11) -0.0399(11) 0.2239(12) 0.051(4) Uani 0.5 1 d . U P A 1
H73 H 0.6008 -0.0658 0.1905 0.061 Uiso 0.5 1 calc R U P A 1
C64B C 0.5611(14) 0.0399(15) 0.2798(12) 0.033(4) Uani 0.5 1 d . U P A 1
C65B C 0.5965(15) 0.0793(15) 0.3288(13) 0.035(4) Uani 0.5 1 d . U P A 1
H74 H 0.5534 0.1326 0.3645 0.042 Uiso 0.5 1 calc R U P A 1
C68B C 0.7525(13) -0.0337(13) 0.2716(13) 0.048(4) Uani 0.5 1 d . U P A 1
H75 H 0.8200 -0.0591 0.2678 0.058 Uiso 0.5 1 calc R U P A 1
C73B C 0.3999(17) -0.0568(16) 0.2735(13) 0.051(5) Uani 0.5 1 d . U P A 1
H99 H 0.4169 -0.0732 0.3225 0.061 Uiso 0.5 1 calc R U P A 1
C74B C 0.3669(16) -0.1093(14) 0.2332(16) 0.060(5) Uani 0.5 1 d . U P A 1
C75A C 0.3733(15) -0.2021(11) 0.3181(12) 0.051(5) Uani 0.5 1 d . U P A 2
H78 H 0.3261 -0.1720 0.3692 0.076 Uiso 0.5 1 calc R U P A 2
H79 H 0.4331 -0.2482 0.3284 0.076 Uiso 0.5 1 calc R U P A 2
H80 H 0.3466 -0.2325 0.2885 0.076 Uiso 0.5 1 calc R U P A 2
C76A C 0.3892(12) -0.1266(10) 0.1902(12) 0.034(3) Uani 0.5 1 d . U P A 2
H81 H 0.3755 -0.1711 0.1665 0.052 Uiso 0.5 1 calc R U P A 2
C75B C 0.358(2) -0.1910(16) 0.2716(15) 0.100(10) Uani 0.5 1 d . U P A 1
H82 H 0.2913 -0.1725 0.3044 0.150 Uiso 0.5 1 calc R U P A 1
H83 H 0.4027 -0.2143 0.3056 0.150 Uiso 0.5 1 calc R U P A 1
H84 H 0.3733 -0.2396 0.2299 0.150 Uiso 0.5 1 calc R U P A 1
C72A C 0.4237(19) 0.0058(15) 0.2604(12) 0.031(3) Uani 0.5 1 d . U P A 2
C74A C 0.3949(12) -0.1310(11) 0.2695(11) 0.036(3) Uani 0.5 1 d . U P A 2
C73A C 0.412(2) -0.0635(15) 0.3046(12) 0.036(4) Uani 0.5 1 d . U P A 2
H85 H 0.4150 -0.0650 0.3588 0.055 Uiso 0.5 1 calc R U P A 2
C76B C 0.3540(15) -0.0875(14) 0.1570(13) 0.068(4) Uani 0.5 1 d . U P A 1
H86 H 0.3385 -0.1281 0.1298 0.101 Uiso 0.5 1 calc R U P A 1
P4 P 0.43528(12) 0.10163(12) 0.29598(12) 0.0371(4) Uani 1 1 d . . . . .
C72B C 0.4061(19) 0.0215(15) 0.2366(13) 0.031(3) Uani 0.5 1 d . U P A 1
C77A C 0.4035(10) -0.0561(9) 0.1439(9) 0.033(3) Uani 0.5 1 d . U P A 2
C78A C 0.3998(16) -0.0536(12) 0.0579(11) 0.069(4) Uani 0.5 1 d . U P A 2
H87 H 0.4267 -0.0117 0.0320 0.104 Uiso 0.5 1 calc R U P A 2
H88 H 0.3324 -0.0318 0.0554 0.104 Uiso 0.5 1 calc R U P A 2
H89 H 0.4379 -0.1158 0.0301 0.104 Uiso 0.5 1 calc R U P A 2
C77B C 0.3607(13) -0.0154(12) 0.1167(12) 0.053(4) Uani 0.5 1 d . U P A 1
C78B C 0.3409(17) 0.0093(12) 0.0368(11) 0.069(4) Uani 0.5 1 d . U P A 1
H100 H 0.3901 -0.0384 -0.0050 0.104 Uiso 0.5 1 calc R U P A 1
H101 H 0.3429 0.0689 0.0258 0.104 Uiso 0.5 1 calc R U P A 1
H102 H 0.2766 0.0136 0.0375 0.104 Uiso 0.5 1 calc R U P A 1
C79B C 0.3895(12) 0.0407(13) 0.1597(12) 0.042(4) Uani 0.5 1 d . U P A 1
H92 H 0.3976 0.0918 0.1358 0.00(2) Uiso 0.5 1 calc R . P A 1
C79A C 0.4187(11) 0.0103(10) 0.1812(10) 0.026(3) Uani 0.5 1 d . U P A 2
H93 H 0.4257 0.0593 0.1525 0.039 Uiso 0.5 1 calc R U P A 2
C70B C 0.7896(13) -0.1582(12) 0.1607(14) 0.076(6) Uani 0.5 1 d . U P A 1
H94 H 0.7522 -0.1783 0.1339 0.113 Uiso 0.5 1 calc R U P A 1
H95 H 0.8272 -0.2090 0.1882 0.113 Uiso 0.5 1 calc R U P A 1
H96 H 0.8337 -0.1403 0.1208 0.113 Uiso 0.5 1 calc R U P A 1

loop_
_atom_site_aniso_label
_atom_site_aniso_U_11
_atom_site_aniso_U_22
_atom_site_aniso_U_33
_atom_site_aniso_U_23
_atom_site_aniso_U_13
_atom_site_aniso_U_12
Rh1 0.0167(2) 0.0244(3) 0.0212(2) 0.00076(18) -0.00176(17) -0.00976(19)
Rh2 0.0170(2) 0.0262(3) 0.0280(3) -0.00310(19) 0.00021(18) -0.0119(2)
Mn1 0.0270(5) 0.0382(6) 0.0260(5) 0.0084(4) -0.0083(4) -0.0212(4)
Mn2 0.0212(5) 0.0408(6) 0.0356(5) 0.0100(4) -0.0071(4) -0.0185(4)
Cl1 0.0187(7) 0.0293(8) 0.0341(8) 0.0021(6) 0.0002(6) -0.0092(6)
P1 0.0198(8) 0.0273(8) 0.0253(8) 0.0032(6) -0.0019(6) -0.0111(7)
Cl2 0.0219(7) 0.0344(8) 0.0330(8) -0.0106(6) 0.0035(6) -0.0142(7)
P2 0.0234(8) 0.0265(8) 0.0219(7) 0.0004(6) -0.0008(6) -0.0142(7)
P3 0.0192(8) 0.0327(9) 0.0282(8) 0.0006(7) -0.0024(6) -0.0142(7)
Cl3 0.0716(17) 0.123(2) 0.0636(16) 0.0311(16) -0.0141(13) -0.0451(17)
Cl4 0.0644(18) 0.144(3) 0.080(2) 0.034(2) 0.0164(15) 0.0013(18)
Cl5 0.062(3) 0.049(2) 0.052(2) 0.0018(18) -0.024(2) -0.018(2)
Cl6 0.091(4) 0.086(3) 0.039(2) 0.002(2) -0.015(2) -0.039(3)
C1 0.013(3) 0.024(3) 0.024(3) 0.004(2) 0.002(2) -0.007(2)
O1 0.032(3) 0.058(3) 0.039(3) 0.011(2) -0.002(2) -0.024(2)
O2 0.035(3) 0.048(3) 0.059(3) 0.013(3) -0.007(2) -0.026(3)
C2 0.031(3) 0.031(3) 0.027(3) 0.001(3) -0.005(3) -0.018(3)
C3 0.017(3) 0.033(3) 0.028(3) -0.004(3) 0.004(2) -0.013(3)
C4 0.021(3) 0.029(3) 0.025(3) -0.001(2) -0.001(2) -0.012(3)
C5 0.017(3) 0.030(3) 0.030(3) -0.001(3) 0.000(2) -0.009(3)
O3 0.051(3) 0.043(3) 0.051(3) 0.002(2) -0.003(2) -0.033(3)
C6 0.021(3) 0.039(4) 0.022(3) -0.001(2) -0.002(2) -0.020(3)
C7 0.013(3) 0.024(3) 0.026(3) 0.001(2) -0.007(2) -0.004(2)
C8 0.019(3) 0.035(4) 0.034(3) -0.003(3) 0.000(3) -0.012(3)
C9 0.031(3) 0.026(3) 0.017(3) 0.000(2) 0.002(2) -0.016(3)
C10 0.024(3) 0.040(4) 0.037(4) 0.019(3) -0.016(3) -0.020(3)
C11 0.026(3) 0.044(4) 0.048(4) 0.013(3) -0.004(3) -0.029(3)
O4 0.030(3) 0.073(4) 0.057(3) 0.017(3) -0.014(2) -0.030(3)
C12 0.024(3) 0.047(4) 0.039(4) 0.013(3) -0.009(3) -0.025(3)
C13 0.031(3) 0.045(4) 0.017(3) 0.008(3) -0.004(2) -0.026(3)
C14 0.026(3) 0.030(3) 0.029(3) 0.001(3) 0.000(3) -0.010(3)
C15 0.033(4) 0.045(4) 0.027(3) 0.007(3) -0.008(3) -0.028(3)
C16 0.020(3) 0.035(4) 0.041(4) 0.002(3) -0.002(3) -0.017(3)
C17 0.041(4) 0.063(5) 0.028(3) 0.019(3) -0.022(3) -0.035(4)
C18 0.021(3) 0.028(3) 0.024(3) -0.006(2) 0.002(2) -0.011(3)
C19 0.030(4) 0.036(4) 0.035(4) 0.007(3) 0.006(3) -0.012(3)
C20 0.027(3) 0.038(4) 0.026(3) 0.001(3) 0.000(3) -0.016(3)
C21 0.040(4) 0.041(4) 0.039(4) -0.008(3) 0.017(3) -0.020(3)
C22 0.036(4) 0.039(4) 0.029(3) -0.005(3) 0.002(3) -0.028(3)
C23 0.026(3) 0.035(4) 0.049(4) -0.014(3) 0.006(3) -0.013(3)
C24 0.036(4) 0.083(6) 0.058(5) 0.044(5) -0.033(4) -0.041(4)
C25 0.022(3) 0.046(4) 0.051(4) 0.023(3) -0.008(3) -0.020(3)
C26 0.035(4) 0.021(3) 0.050(4) 0.012(3) -0.003(3) -0.005(3)
C27 0.020(3) 0.032(4) 0.040(4) 0.005(3) -0.006(3) -0.013(3)
C28 0.030(4) 0.056(4) 0.046(4) 0.015(3) -0.019(3) -0.030(3)
C29 0.049(4) 0.058(4) 0.018(3) -0.002(3) 0.003(3) -0.041(4)
C30 0.024(3) 0.033(3) 0.031(3) 0.002(3) -0.002(3) -0.015(3)
C31 0.019(3) 0.029(3) 0.031(3) 0.006(3) -0.005(2) -0.011(3)
C32 0.041(4) 0.033(4) 0.032(4) 0.002(3) -0.006(3) -0.019(3)
C33 0.033(4) 0.038(4) 0.052(4) -0.007(3) 0.000(3) -0.025(3)
C34 0.017(3) 0.034(4) 0.032(3) 0.005(3) -0.008(2) -0.011(3)
C35 0.039(4) 0.052(4) 0.023(3) 0.002(3) -0.001(3) -0.032(4)
C36 0.072(6) 0.089(6) 0.019(3) -0.010(4) 0.010(3) -0.063(5)
C37 0.032(4) 0.063(5) 0.047(4) 0.021(4) -0.013(3) -0.030(4)
C38 0.037(4) 0.034(4) 0.048(4) -0.011(3) 0.012(3) -0.014(3)
C39 0.040(4) 0.051(5) 0.071(6) 0.030(4) 0.001(4) -0.021(4)
C40 0.025(3) 0.047(4) 0.051(4) 0.015(3) -0.018(3) -0.019(3)
C41 0.040(4) 0.049(4) 0.034(4) 0.020(3) -0.017(3) -0.029(4)
C42 0.040(4) 0.046(4) 0.030(4) -0.003(3) -0.004(3) -0.020(3)
C43 0.041(4) 0.049(5) 0.064(5) -0.016(4) -0.006(4) -0.029(4)
C44 0.030(4) 0.035(4) 0.076(6) 0.017(4) -0.002(4) -0.014(3)
C45 0.042(4) 0.044(4) 0.066(5) 0.009(4) -0.022(4) -0.030(4)
C46 0.025(3) 0.039(4) 0.043(4) -0.001(3) 0.002(3) -0.016(3)
C47 0.048(4) 0.033(4) 0.057(5) 0.006(3) -0.003(4) -0.027(4)
C48 0.081(7) 0.128(9) 0.031(4) 0.022(5) -0.007(4) -0.072(7)
C49 0.058(5) 0.036(4) 0.050(5) 0.021(4) -0.010(4) -0.010(4)
C50 0.062(5) 0.047(5) 0.029(4) -0.009(3) 0.006(4) -0.025(4)
C51 0.030(4) 0.042(4) 0.064(5) -0.023(4) 0.013(4) -0.015(4)
C52 0.044(4) 0.046(5) 0.055(5) -0.022(4) 0.024(4) -0.025(4)
C53 0.021(3) 0.060(5) 0.077(6) 0.032(5) -0.018(4) -0.024(4)
C54 0.057(6) 0.039(5) 0.090(8) 0.010(5) -0.003(5) 0.013(4)
C55 0.072(6) 0.088(7) 0.037(4) -0.024(4) 0.027(4) -0.066(6)
C56 0.056(6) 0.058(6) 0.098(8) 0.039(5) -0.011(5) -0.027(5)
C57 0.069(6) 0.052(5) 0.054(5) 0.029(4) -0.018(4) -0.044(5)
C58 0.051(5) 0.057(5) 0.067(6) 0.010(4) 0.020(4) -0.031(4)
C59 0.084(7) 0.040(5) 0.084(7) 0.006(4) -0.013(5) -0.042(5)
C60 0.041(4) 0.033(4) 0.064(5) -0.003(4) -0.002(4) -0.009(4)
C61 0.086(8) 0.057(6) 0.104(9) -0.031(6) 0.060(6) -0.036(6)
C62 0.045(5) 0.040(5) 0.108(9) -0.029(5) 0.032(5) -0.008(4)
C63 0.066(7) 0.056(6) 0.143(11) 0.035(7) 0.035(7) -0.005(5)
C64A 0.023(6) 0.024(8) 0.015(8) -0.002(5) -0.002(5) -0.013(5)
C65A 0.028(6) 0.028(8) 0.025(9) -0.004(5) 0.000(6) -0.018(6)
C66A 0.031(4) 0.035(7) 0.027(7) 0.017(4) -0.008(5) -0.023(5)
C67A 0.035(8) 0.046(9) 0.028(7) 0.019(6) -0.019(6) -0.031(7)
C71A 0.017(5) 0.017(6) 0.019(6) -0.004(5) -0.003(5) -0.002(4)
C68A 0.013(5) 0.035(7) 0.028(7) 0.007(5) -0.007(5) -0.005(5)
C69A 0.020(6) 0.023(7) 0.036(7) 0.006(5) -0.002(5) -0.010(5)
C70A 0.013(5) 0.021(6) 0.045(8) 0.002(5) -0.012(5) 0.005(4)
C72 0.046(12) 0.24(3) 0.061(14) -0.037(17) -0.012(10) -0.030(17)
C69B 0.034(6) 0.047(9) 0.074(11) 0.002(7) 0.011(7) -0.025(6)
C66B 0.031(4) 0.035(7) 0.027(7) 0.017(4) -0.008(5) -0.023(5)
C67B 0.044(10) 0.081(14) 0.066(13) 0.029(8) -0.026(9) -0.042(11)
C71B 0.031(6) 0.049(9) 0.061(11) -0.013(8) 0.013(7) -0.018(6)
C64B 0.033(7) 0.023(8) 0.051(13) 0.002(8) -0.004(7) -0.021(6)
C65B 0.028(6) 0.043(12) 0.034(12) 0.003(7) -0.005(7) -0.015(7)
C68B 0.030(8) 0.037(9) 0.073(12) 0.024(6) -0.004(7) -0.015(6)
C73B 0.030(10) 0.036(9) 0.065(11) -0.011(8) 0.028(9) -0.015(8)
C74B 0.049(12) 0.030(9) 0.080(11) -0.023(8) 0.031(10) -0.023(9)
C75A 0.054(10) 0.021(7) 0.060(11) 0.005(8) 0.012(10) -0.015(7)
C76A 0.030(8) 0.015(7) 0.056(8) -0.007(6) -0.007(8) -0.009(6)
C75B 0.12(2) 0.060(13) 0.096(16) -0.024(10) 0.057(16) -0.065(14)
C72A 0.023(8) 0.023(6) 0.040(8) -0.006(5) 0.006(6) -0.011(6)
C74A 0.032(8) 0.021(7) 0.055(8) 0.007(6) -0.009(7) -0.012(6)
C73A 0.045(9) 0.025(7) 0.039(9) 0.010(7) -0.010(9) -0.016(7)
C76B 0.065(12) 0.047(10) 0.072(9) -0.032(7) 0.032(9) -0.033(10)
P4 0.0198(8) 0.0272(9) 0.0596(12) 0.0003(8) 0.0040(8) -0.0131(7)
C72B 0.023(8) 0.023(6) 0.040(8) -0.006(5) 0.006(6) -0.011(6)
C77A 0.031(7) 0.020(7) 0.050(7) -0.002(5) -0.009(6) -0.013(6)
C78A 0.115(13) 0.046(7) 0.059(6) -0.022(5) -0.019(7) -0.047(8)
C77B 0.044(9) 0.041(9) 0.066(9) -0.021(6) -0.005(8) -0.014(8)
C78B 0.115(13) 0.046(7) 0.059(6) -0.022(5) -0.019(7) -0.047(8)
C79B 0.031(9) 0.031(9) 0.057(9) -0.013(7) -0.004(7) -0.011(8)
C79A 0.026(8) 0.021(7) 0.036(7) 0.004(6) -0.007(6) -0.014(7)
C70B 0.037(9) 0.053(11) 0.111(16) -0.002(9) 0.017(10) -0.015(7)

loop_
_atom_type_symbol
_atom_type_description
_atom_type_scat_dispersion_real
_atom_type_scat_dispersion_imag
_atom_type_scat_source
C C 0.0033 0.0016 'International Tables Vol C Tables 4.2.6.8 and 6.1.1.4'
H H 0.0000 0.0000 'International Tables Vol C Tables 4.2.6.8 and 6.1.1.4'
O O 0.0106 0.0060 'International Tables Vol C Tables 4.2.6.8 and 6.1.1.4'
P P 0.1023 0.0942 'International Tables Vol C Tables 4.2.6.8 and 6.1.1.4'
Cl Cl 0.1484 0.1585 'International Tables Vol C Tables 4.2.6.8 and 6.1.1.4'
Mn Mn 0.3368 0.7283 'International Tables Vol C Tables 4.2.6.8 and 6.1.1.4'
Rh Rh -1.1178 0.9187 'International Tables Vol C Tables 4.2.6.8 and 6.1.1.4'

loop_
_geom_angle_atom_site_label_1
_geom_angle_atom_site_label_2
_geom_angle_atom_site_label_3
_geom_angle
C7 Rh1 C1 38.9(2)
C7 Rh1 P2 86.55(16)
C1 Rh1 P2 96.92(16)
C7 Rh1 Cl1 168.55(16)
C1 Rh1 Cl1 152.44(16)
P2 Rh1 Cl1 91.29(6)
C7 Rh1 Cl2 96.19(16)
C1 Rh1 Cl2 94.44(16)
P2 Rh1 Cl2 164.92(6)
Cl1 Rh1 Cl2 83.09(5)
C3 Rh2 C4 39.0(2)
C3 Rh2 P4 96.59(17)
C4 Rh2 P4 85.71(17)
C3 Rh2 Cl2 149.43(17)
C4 Rh2 Cl2 171.55(17)
P4 Rh2 Cl2 91.24(6)
C3 Rh2 Cl1 96.05(17)
C4 Rh2 Cl1 98.25(17)
P4 Rh2 Cl1 164.15(6)
Cl2 Rh2 Cl1 82.65(5)
C41 Mn1 C35 88.0(3)
C41 Mn1 C15 124.3(3)
C35 Mn1 C15 91.5(3)
C41 Mn1 C17 94.8(3)
C35 Mn1 C17 117.8(3)
C15 Mn1 C17 38.8(3)
C41 Mn1 C13 159.5(3)
C35 Mn1 C13 101.8(3)
C15 Mn1 C13 38.6(2)
C17 Mn1 C13 64.6(2)
C41 Mn1 C10 99.6(3)
C35 Mn1 C10 155.5(3)
C15 Mn1 C10 64.9(3)
C17 Mn1 C10 38.7(2)
C13 Mn1 C10 64.4(2)
C41 Mn1 C31 133.4(3)
C35 Mn1 C31 138.4(3)
C15 Mn1 C31 64.1(2)
C17 Mn1 C31 63.8(2)
C13 Mn1 C31 38.3(2)
C10 Mn1 C31 37.7(2)
C41 Mn1 P1 92.7(2)
C35 Mn1 P1 94.2(2)
C15 Mn1 P1 142.72(18)
C17 Mn1 P1 147.3(2)
C13 Mn1 P1 104.35(16)
C10 Mn1 P1 108.59(18)
C31 Mn1 P1 88.23(17)
C40 Mn2 C25 87.5(3)
C40 Mn2 C53 124.7(3)
C25 Mn2 C53 93.1(3)
C40 Mn2 C24 94.9(3)
C25 Mn2 C24 119.6(3)
C53 Mn2 C24 39.2(3)
C40 Mn2 C11 160.1(3)
C25 Mn2 C11 103.4(3)
C53 Mn2 C11 39.4(3)
C24 Mn2 C11 65.3(3)
C40 Mn2 C28 99.3(3)
C25 Mn2 C28 157.8(3)
C53 Mn2 C28 65.6(3)
C24 Mn2 C28 39.1(3)
C11 Mn2 C28 64.7(3)
C40 Mn2 C34 132.8(3)
C25 Mn2 C34 139.7(3)
C53 Mn2 C34 64.8(3)
C24 Mn2 C34 64.1(2)
C11 Mn2 C34 38.3(2)
C28 Mn2 C34 37.6(2)
C40 Mn2 P3 93.5(2)
C25 Mn2 P3 90.5(2)
C53 Mn2 P3 141.7(2)
C24 Mn2 P3 149.0(2)
C11 Mn2 P3 102.8(2)
C28 Mn2 P3 109.97(19)
C34 Mn2 P3 88.60(16)
Rh1 Cl1 Rh2 83.82(5)
C2 P1 C27 101.3(3)
C2 P1 C9 101.7(3)
C27 P1 C9 103.2(3)
C2 P1 Mn1 117.2(2)
C27 P1 Mn1 120.1(2)
C9 P1 Mn1 111.03(19)
Rh2 Cl2 Rh1 84.36(5)
C13 P2 C20 109.8(3)
C13 P2 C22 103.9(3)
C20 P2 C22 103.8(3)
C13 P2 Rh1 103.6(2)
C20 P2 Rh1 121.8(2)
C22 P2 Rh1 112.7(2)
C16 P3 C5 102.0(3)
C16 P3 C6 103.8(3)
C5 P3 C6 103.8(3)
C16 P3 Mn2 113.2(2)
C5 P3 Mn2 121.0(2)
C6 P3 Mn2 111.2(2)
C7 C1 C18 118.1(5)
C7 C1 C9 123.2(5)
C18 C1 C9 112.5(5)
C7 C1 Rh1 69.1(3)
C18 C1 Rh1 111.8(4)
C9 C1 Rh1 113.9(4)
C39 C2 C44 117.5(6)
C39 C2 P1 120.4(5)
C44 C2 P1 121.9(5)
C4 C3 C30 118.4(5)
C4 C3 C6 122.4(5)
C30 C3 C6 113.0(5)
C4 C3 Rh2 70.9(3)
C30 C3 Rh2 111.3(4)
C6 C3 Rh2 112.7(4)
C3 C4 C34 125.4(5)
C3 C4 Rh2 70.1(3)
C34 C4 Rh2 111.6(4)
C42 C5 C8 118.4(6)
C42 C5 P3 121.4(5)
C8 C5 P3 120.2(5)
C3 C6 P3 112.7(4)
C1 C7 C31 124.4(5)
C1 C7 Rh1 72.0(3)
C31 C7 Rh1 112.1(4)
C46 C8 C5 120.9(6)
C1 C9 P1 114.0(4)
C31 C10 C17 107.2(6)
C31 C10 Mn1 72.1(3)
C17 C10 Mn1 68.8(4)
C34 C11 C53 107.5(7)
C34 C11 P4 113.1(5)
C53 C11 P4 136.7(6)
C34 C11 Mn2 72.5(4)
C53 C11 Mn2 69.2(4)
P4 C11 Mn2 137.2(4)
C37 C12 C16 120.9(7)
C15 C13 C31 107.3(6)
C15 C13 P2 137.5(5)
C31 C13 P2 113.5(4)
C15 C13 Mn1 69.0(3)
C31 C13 Mn1 72.4(3)
P2 C13 Mn1 134.4(3)
C20 C14 C19 120.0(6)
C17 C15 C13 108.5(6)
C17 C15 Mn1 71.0(4)
C13 C15 Mn1 72.4(4)
C33 C16 C12 118.2(6)
C33 C16 P3 122.7(5)
C12 C16 P3 118.3(5)
C15 C17 C10 108.5(5)
C15 C17 Mn1 70.2(4)
C10 C17 Mn1 72.5(4)
C26 C19 C14 117.3(7)
C26 C19 C49 122.1(6)
C14 C19 C49 120.5(7)
C14 C20 C32 120.1(6)
C14 C20 P2 118.6(5)
C32 C20 P2 121.3(5)
C22 C21 C52 119.6(7)
C29 C22 C21 119.7(6)
C29 C22 P2 119.2(5)
C21 C22 P2 121.0(5)
C51 C23 C27 121.3(8)
C53 C24 C28 108.7(7)
C53 C24 Mn2 70.3(4)
C28 C24 Mn2 72.1(4)
O2 C25 Mn2 177.8(7)
C47 C26 C19 123.3(6)
C60 C27 C23 118.5(7)
C60 C27 P1 120.6(6)
C23 C27 P1 120.8(5)
C34 C28 C24 107.2(7)
C34 C28 Mn2 72.2(4)
C24 C28 Mn2 68.7(4)
C22 C29 C36 121.5(7)
C10 C31 C13 108.5(6)
C10 C31 C7 129.6(6)
C13 C31 C7 121.7(5)
C10 C31 Mn1 70.1(3)
C13 C31 Mn1 69.3(3)
C7 C31 Mn1 129.8(4)
C47 C32 C20 121.4(7)
C16 C33 C43 121.5(7)
C28 C34 C11 109.3(6)
C28 C34 C4 128.8(6)
C11 C34 C4 121.8(6)
C28 C34 Mn2 70.2(4)
C11 C34 Mn2 69.1(3)
C4 C34 Mn2 128.5(4)
O3 C35 Mn1 176.0(6)
C55 C36 C29 117.6(8)
C55 C36 C48 121.7(7)
C29 C36 C48 120.7(8)
C45 C37 C12 119.7(6)
C50 C38 C46 121.1(7)
C2 C39 C56 121.1(7)
O1 C40 Mn2 177.4(6)
O4 C41 Mn1 176.9(7)
C50 C42 C5 121.0(7)
C45 C43 C33 119.2(7)
C58 C44 C2 121.7(7)
C37 C45 C43 120.4(7)
C38 C46 C8 118.6(7)
C32 C47 C26 118.0(7)
C32 C47 C59 121.2(8)
C26 C47 C59 120.8(7)
C42 C50 C38 119.9(7)
C62 C51 C23 119.8(9)
C55 C52 C21 118.6(7)
C55 C52 C61 122.0(8)
C21 C52 C61 119.4(8)
C24 C53 C11 107.2(7)
C24 C53 Mn2 70.5(4)
C11 C53 Mn2 71.4(4)
C62 C54 C60 120.7(9)
C52 C55 C36 123.1(7)
C57 C56 C39 120.1(8)
C56 C57 C58 119.6(7)
C57 C58 C44 119.9(7)
C27 C60 C54 119.5(9)
C51 C62 C54 120.0(8)
Cl4 C63 Cl3 113.3(7)
C71A C64A C65A 119.0(15)
C71A C64A P4 120.4(12)
C65A C64A P4 120.6(13)
C66A C65A C64A 122.1(15)
C65A C66A C68A 118.8(14)
C65A C66A C67A 121.6(14)
C68A C66A C67A 119.5(13)
C64A C71A C69A 121.0(13)
C69A C68A C66A 121.6(13)
C68A C69A C71A 117.5(12)
C68A C69A C70A 122.0(13)
C71A C69A C70A 120.3(14)
Cl6 C72 Cl5 111.0(11)
C71B C69B C68B 117.2(17)
C71B C69B C70B 118.8(19)
C68B C69B C70B 124.0(16)
C68B C66B C65B 117.0(16)
C68B C66B C67B 124.0(18)
C65B C66B C67B 118.9(16)
C69B C71B C64B 118.3(18)
C65B C64B C71B 121.3(18)
C65B C64B P4 111.0(14)
C71B C64B P4 127.7(14)
C66B C65B C64B 119.8(17)
C66B C68B C69B 126.4(17)
C74B C73B C72B 117(2)
C76B C74B C73B 118.4(18)
C76B C74B C75B 124(2)
C73B C74B C75B 118(3)
C74A C76A C77A 121.1(14)
C73A C72A C79A 121.4(17)
C73A C72A P4 126.6(14)
C79A C72A P4 111.8(14)
C73A C74A C76A 119.0(14)
C73A C74A C75A 120.9(17)
C76A C74A C75A 119.8(15)
C72A C73A C74A 119.9(16)
C77B C76B C74B 128.5(19)
C72A P4 C11 106.1(8)
C64B P4 C11 112.3(7)
C72A P4 C64A 104.8(10)
C11 P4 C64A 97.8(5)
C64B P4 C72B 101.3(10)
C11 P4 C72B 114.3(8)
C72A P4 Rh2 129.7(5)
C64B P4 Rh2 111.2(7)
C11 P4 Rh2 104.7(2)
C64A P4 Rh2 109.2(7)
C72B P4 Rh2 113.3(6)
C79B C72B C73B 121.5(19)
C79B C72B P4 121.3(14)
C73B C72B P4 117.2(15)
C79A C77A C76A 118.0(15)
C79A C77A C78A 121.4(14)
C76A C77A C78A 120.6(13)
C76B C77B C79B 113(2)
C76B C77B C78B 127.2(17)
C79B C77B C78B 120.0(17)
C72B C79B C77B 121.9(18)
C77A C79A C72A 120.5(15)

loop_
_geom_bond_atom_site_label_1
_geom_bond_atom_site_label_2
_geom_bond_distance
Rh1 C7 2.116(5)
Rh1 C1 2.154(5)
Rh1 P2 2.2039(16)
Rh1 Cl1 2.3727(15)
Rh1 Cl2 2.4272(16)
Rh2 C3 2.125(5)
Rh2 C4 2.135(6)
Rh2 P4 2.2016(19)
Rh2 Cl2 2.3705(15)
Rh2 Cl1 2.4495(16)
Mn1 C41 1.762(7)
Mn1 C35 1.767(7)
Mn1 C15 2.110(6)
Mn1 C17 2.119(6)
Mn1 C13 2.153(6)
Mn1 C10 2.169(6)
Mn1 C31 2.195(6)
Mn1 P1 2.2133(19)
Mn2 C40 1.758(7)
Mn2 C25 1.770(8)
Mn2 C53 2.118(7)
Mn2 C24 2.121(7)
Mn2 C11 2.147(6)
Mn2 C28 2.167(7)
Mn2 C34 2.192(6)
Mn2 P3 2.2076(19)
P1 C2 1.827(6)
P1 C27 1.830(7)
P1 C9 1.834(6)
P2 C13 1.807(6)
P2 C20 1.815(7)
P2 C22 1.820(6)
P3 C16 1.824(6)
P3 C5 1.836(6)
P3 C6 1.844(6)
Cl3 C63 1.756(11)
Cl4 C63 1.708(10)
Cl5 C72 1.79(2)
Cl6 C72 1.74(2)
C1 C7 1.424(8)
C1 C18 1.510(8)
C1 C9 1.517(7)
O1 C40 1.173(8)
O2 C25 1.160(8)
C2 C39 1.375(10)
C2 C44 1.378(9)
C3 C4 1.421(8)
C3 C30 1.489(8)
C3 C6 1.531(8)
C4 C34 1.489(8)
C5 C42 1.375(9)
C5 C8 1.404(9)
O3 C35 1.161(8)
C7 C31 1.493(8)
C8 C46 1.382(9)
C10 C31 1.411(8)
C10 C17 1.422(9)
C11 C34 1.425(9)
C11 C53 1.439(10)
C11 P4 1.786(7)
O4 C41 1.160(8)
C12 C37 1.388(9)
C12 C16 1.390(8)
C13 C15 1.410(8)
C13 C31 1.427(9)
C14 C20 1.377(9)
C14 C19 1.421(9)
C15 C17 1.405(10)
C16 C33 1.385(9)
C19 C26 1.386(10)
C19 C49 1.478(10)
C20 C32 1.391(9)
C21 C22 1.403(9)
C21 C52 1.403(9)
C22 C29 1.382(9)
C23 C51 1.375(9)
C23 C27 1.395(10)
C24 C53 1.421(11)
C24 C28 1.437(10)
C26 C47 1.379(10)
C27 C60 1.384(10)
C28 C34 1.406(9)
C29 C36 1.394(9)
C32 C47 1.374(9)
C33 C43 1.389(9)
C36 C55 1.380(12)
C36 C48 1.526(12)
C37 C45 1.382(10)
C38 C50 1.371(11)
C38 C46 1.379(10)
C39 C56 1.393(10)
C42 C50 1.370(10)
C43 C45 1.382(10)
C44 C58 1.376(10)
C47 C59 1.509(10)
C51 C62 1.360(13)
C52 C55 1.378(12)
C52 C61 1.488(12)
C54 C62 1.380(14)
C54 C60 1.389(11)
C56 C57 1.360(11)
C57 C58 1.374(11)
C64A C71A 1.38(2)
C64A C65A 1.397(18)
C64A P4 1.897(18)
C65A C66A 1.34(2)
C66A C68A 1.43(2)
C66A C67A 1.516(19)
C71A C69A 1.427(19)
C68A C69A 1.37(2)
C69A C70A 1.504(18)
C69B C71B 1.37(2)
C69B C68B 1.42(3)
C69B C70B 1.49(2)
C66B C68B 1.34(2)
C66B C65B 1.40(2)
C66B C67B 1.48(2)
C71B C64B 1.44(2)
C64B C65B 1.40(2)
C64B P4 1.76(2)
C73B C74B 1.42(3)
C73B C72B 1.42(3)
C74B C76B 1.40(3)
C74B C75B 1.50(3)
C75A C74A 1.50(2)
C76A C74A 1.40(2)
C76A C77A 1.43(2)
C72A C73A 1.38(2)
C72A C79A 1.39(2)
C72A P4 1.76(2)
C74A C73A 1.40(2)
C76B C77B 1.36(3)
P4 C72B 1.92(2)
C72B C79B 1.42(2)
C77A C79A 1.383(19)
C77A C78A 1.50(2)
C77B C79B 1.45(2)
C77B C78B 1.50(3)

loop_
_geom_torsion_atom_site_label_1
_geom_torsion_atom_site_label_2
_geom_torsion_atom_site_label_3
_geom_torsion_atom_site_label_4
_geom_torsion
C27 P1 C2 C39 151.4(6)
C9 P1 C2 C39 45.2(7)
Mn1 P1 C2 C39 -76.0(6)
C27 P1 C2 C44 -33.9(7)
C9 P1 C2 C44 -140.1(6)
Mn1 P1 C2 C44 98.7(6)
C30 C3 C4 C34 152.7(6)
C6 C3 C4 C34 2.3(9)
Rh2 C3 C4 C34 -102.9(6)
C30 C3 C4 Rh2 -104.4(5)
C6 C3 C4 Rh2 105.3(5)
C16 P3 C5 C42 122.0(6)
C6 P3 C5 C42 -130.3(5)
Mn2 P3 C5 C42 -4.7(6)
C16 P3 C5 C8 -57.2(5)
C6 P3 C5 C8 50.4(5)
Mn2 P3 C5 C8 176.0(4)
C4 C3 C6 P3 45.1(7)
C30 C3 C6 P3 -106.7(5)
Rh2 C3 C6 P3 126.2(4)
C16 P3 C6 C3 172.6(4)
C5 P3 C6 C3 66.3(5)
Mn2 P3 C6 C3 -65.3(5)
C18 C1 C7 C31 150.9(5)
C9 C1 C7 C31 0.7(9)
Rh1 C1 C7 C31 -104.8(5)
C18 C1 C7 Rh1 -104.3(5)
C9 C1 C7 Rh1 105.6(5)
C42 C5 C8 C46 0.9(9)
P3 C5 C8 C46 -179.8(5)
C7 C1 C9 P1 44.3(7)
C18 C1 C9 P1 -107.3(5)
Rh1 C1 C9 P1 124.2(3)
C2 P1 C9 C1 170.1(4)
C27 P1 C9 C1 65.5(5)
Mn1 P1 C9 C1 -64.5(4)
C20 P2 C13 C15 71.1(7)
C22 P2 C13 C15 -39.4(7)
Rh1 P2 C13 C15 -157.4(6)
C20 P2 C13 C31 -126.1(4)
C22 P2 C13 C31 123.5(4)
Rh1 P2 C13 C31 5.5(5)
C20 P2 C13 Mn1 -38.1(5)
C22 P2 C13 Mn1 -148.6(4)
Rh1 P2 C13 Mn1 93.4(4)
C31 C13 C15 C17 0.6(7)
P2 C13 C15 C17 164.1(5)
Mn1 C13 C15 C17 -62.2(4)
C31 C13 C15 Mn1 62.7(4)
P2 C13 C15 Mn1 -133.7(6)
C37 C12 C16 C33 0.5(10)
C37 C12 C16 P3 -169.7(5)
C5 P3 C16 C33 131.9(6)
C6 P3 C16 C33 24.3(7)
Mn2 P3 C16 C33 -96.4(6)
C5 P3 C16 C12 -58.3(6)
C6 P3 C16 C12 -166.0(5)
Mn2 P3 C16 C12 73.3(5)
C13 C15 C17 C10 0.2(7)
Mn1 C15 C17 C10 -62.8(4)
C13 C15 C17 Mn1 63.1(4)
C31 C10 C17 C15 -0.9(7)
Mn1 C10 C17 C15 61.4(4)
C31 C10 C17 Mn1 -62.3(4)
C20 C14 C19 C26 -1.0(9)
C20 C14 C19 C49 175.7(6)
C19 C14 C20 C32 1.9(9)
C19 C14 C20 P2 -175.9(5)
C13 P2 C20 C14 130.7(5)
C22 P2 C20 C14 -118.7(5)
Rh1 P2 C20 C14 9.6(6)
C13 P2 C20 C32 -47.1(6)
C22 P2 C20 C32 63.5(6)
Rh1 P2 C20 C32 -168.2(4)
C52 C21 C22 C29 0.2(10)
C52 C21 C22 P2 175.2(6)
C13 P2 C22 C29 -44.3(6)
C20 P2 C22 C29 -159.1(5)
Rh1 P2 C22 C29 67.2(5)
C13 P2 C22 C21 140.7(5)
C20 P2 C22 C21 25.9(6)
Rh1 P2 C22 C21 -107.8(5)
C14 C19 C26 C47 0.2(10)
C49 C19 C26 C47 -176.5(7)
C51 C23 C27 C60 -0.1(10)
C51 C23 C27 P1 178.1(5)
C2 P1 C27 C60 123.2(6)
C9 P1 C27 C60 -131.8(6)
Mn1 P1 C27 C60 -7.6(6)
C2 P1 C27 C23 -55.0(6)
C9 P1 C27 C23 50.0(6)
Mn1 P1 C27 C23 174.2(4)
C53 C24 C28 C34 -1.2(7)
Mn2 C24 C28 C34 -62.3(4)
C53 C24 C28 Mn2 61.1(5)
C21 C22 C29 C36 -0.2(10)
P2 C22 C29 C36 -175.3(5)
C17 C10 C31 C13 1.3(7)
Mn1 C10 C31 C13 -58.8(4)
C17 C10 C31 C7 -174.2(6)
Mn1 C10 C31 C7 125.7(6)
C17 C10 C31 Mn1 60.1(4)
C15 C13 C31 C10 -1.1(7)
P2 C13 C31 C10 -169.1(4)
Mn1 C13 C31 C10 59.4(4)
C15 C13 C31 C7 174.7(5)
P2 C13 C31 C7 6.8(7)
Mn1 C13 C31 C7 -124.8(5)
C15 C13 C31 Mn1 -60.5(4)
P2 C13 C31 Mn1 131.5(4)
C1 C7 C31 C10 -118.8(7)
Rh1 C7 C31 C10 158.5(5)
C1 C7 C31 C13 66.3(8)
Rh1 C7 C31 C13 -16.4(7)
C1 C7 C31 Mn1 -22.2(8)
Rh1 C7 C31 Mn1 -104.9(5)
C14 C20 C32 C47 -2.0(10)
P2 C20 C32 C47 175.8(5)
C12 C16 C33 C43 -0.7(11)
P3 C16 C33 C43 169.0(6)
C24 C28 C34 C11 1.9(7)
Mn2 C28 C34 C11 -58.2(4)
C24 C28 C34 C4 -175.9(6)
Mn2 C28 C34 C4 124.0(6)
C24 C28 C34 Mn2 60.1(4)
C53 C11 C34 C28 -1.8(7)
P4 C11 C34 C28 -166.5(4)
Mn2 C11 C34 C28 58.9(4)
C53 C11 C34 C4 176.1(5)
P4 C11 C34 C4 11.4(7)
Mn2 C11 C34 C4 -123.2(5)
C53 C11 C34 Mn2 -60.7(4)
P4 C11 C34 Mn2 134.6(4)
C3 C4 C34 C28 -121.6(7)
Rh2 C4 C34 C28 158.0(5)
C3 C4 C34 C11 60.9(8)
Rh2 C4 C34 C11 -19.5(7)
C3 C4 C34 Mn2 -26.7(9)
Rh2 C4 C34 Mn2 -107.1(5)
C22 C29 C36 C55 -0.2(10)
C22 C29 C36 C48 -178.6(7)
C16 C12 C37 C45 -0.1(10)
C44 C2 C39 C56 4.6(13)
P1 C2 C39 C56 179.5(8)
C8 C5 C42 C50 0.6(10)
P3 C5 C42 C50 -178.7(5)
C16 C33 C43 C45 0.6(12)
C39 C2 C44 C58 -4.1(12)
P1 C2 C44 C58 -178.9(7)
C12 C37 C45 C43 0.0(11)
C33 C43 C45 C37 -0.2(12)
C50 C38 C46 C8 1.8(10)
C5 C8 C46 C38 -2.0(9)
C20 C32 C47 C26 1.1(11)
C20 C32 C47 C59 179.9(7)
C19 C26 C47 C32 -0.3(11)
C19 C26 C47 C59 -179.0(7)
C5 C42 C50 C38 -0.9(11)
C46 C38 C50 C42 -0.3(11)
C27 C23 C51 C62 -1.5(11)
C22 C21 C52 C55 0.2(12)
C22 C21 C52 C61 -179.4(8)
C28 C24 C53 C11 0.1(7)
Mn2 C24 C53 C11 62.3(4)
C28 C24 C53 Mn2 -62.3(4)
C34 C11 C53 C24 1.1(7)
P4 C11 C53 C24 160.3(6)
Mn2 C11 C53 C24 -61.8(4)
C34 C11 C53 Mn2 62.8(4)
P4 C11 C53 Mn2 -137.9(7)
C21 C52 C55 C36 -0.6(12)
C61 C52 C55 C36 178.9(9)
C29 C36 C55 C52 0.6(12)
C48 C36 C55 C52 179.0(8)
C2 C39 C56 C57 -3.4(16)
C39 C56 C57 C58 1.5(15)
C56 C57 C58 C44 -1.0(15)
C2 C44 C58 C57 2.3(14)
C23 C27 C60 C54 0.9(11)
P1 C27 C60 C54 -177.3(7)
C62 C54 C60 C27 -0.1(14)
C23 C51 C62 C54 2.3(13)
C60 C54 C62 C51 -1.5(16)
C71A C64A C65A C66A 4(3)
P4 C64A C65A C66A -174.0(15)
C64A C65A C66A C68A -4(3)
C64A C65A C66A C67A -179.1(17)
C65A C64A C71A C69A -3(2)
P4 C64A C71A C69A 174.8(11)
C65A C66A C68A C69A 3(2)
C67A C66A C68A C69A 178.1(13)
C66A C68A C69A C71A -2(2)
C66A C68A C69A C70A -176.6(13)
C64A C71A C69A C68A 2(2)
C64A C71A C69A C70A 177.1(14)
C68B C69B C71B C64B -1(3)
C70B C69B C71B C64B -177.9(18)
C69B C71B C64B C65B 1(3)
C69B C71B C64B P4 179.5(16)
C68B C66B C65B C64B 2(3)
C67B C66B C65B C64B 179.7(19)
C71B C64B C65B C66B -1(3)
P4 C64B C65B C66B 180.0(16)
C65B C66B C68B C69B -2(3)
C67B C66B C68B C69B -179.9(17)
C71B C69B C68B C66B 2(3)
C70B C69B C68B C66B 178.4(17)
C72B C73B C74B C76B 7(3)
C72B C73B C74B C75B -179(2)
C77A C76A C74A C73A 2(3)
C77A C76A C74A C75A 176.1(16)
C79A C72A C73A C74A 0(4)
P4 C72A C73A C74A 174.3(19)
C76A C74A C73A C72A -1(3)
C75A C74A C73A C72A -175(2)
C73B C74B C76B C77B -6(3)
C75B C74B C76B C77B -180(2)
C73A C72A P4 C64B 87(2)
C79A C72A P4 C64B -98.9(18)
C73A C72A P4 C11 -27(2)
C79A C72A P4 C11 147.1(15)
C73A C72A P4 C64A 76(2)
C79A C72A P4 C64A -110.1(16)
C73A C72A P4 C72B -150(8)
C79A C72A P4 C72B 25(4)
C73A C72A P4 Rh2 -152.9(18)
C79A C72A P4 Rh2 21(2)
C65B C64B P4 C72A -156.7(17)
C71B C64B P4 C72A 25(2)
C65B C64B P4 C11 -48.2(18)
C71B C64B P4 C11 133.0(18)
C65B C64B P4 C64A -18(3)
C71B C64B P4 C64A 164(6)
C65B C64B P4 C72B -170.6(16)
C71B C64B P4 C72B 11(2)
C65B C64B P4 Rh2 68.8(17)
C71B C64B P4 Rh2 -110.1(19)
C34 C11 P4 C72A -137.9(8)
C53 C11 P4 C72A 63.7(10)
Mn2 C11 P4 C72A -49.0(9)
C34 C11 P4 C64B 122.7(8)
C53 C11 P4 C64B -35.8(10)
Mn2 C11 P4 C64B -148.4(8)
C34 C11 P4 C64A 114.2(8)
C53 C11 P4 C64A -44.3(10)
Mn2 C11 P4 C64A -156.9(8)
C34 C11 P4 C72B -122.6(8)
C53 C11 P4 C72B 78.9(10)
Mn2 C11 P4 C72B -33.7(9)
C34 C11 P4 Rh2 1.9(5)
C53 C11 P4 Rh2 -156.6(7)
Mn2 C11 P4 Rh2 90.8(5)
C71A C64A P4 C72A 17.9(17)
C65A C64A P4 C72A -164.2(17)
C71A C64A P4 C64B -25(3)
C65A C64A P4 C64B 153(6)
C71A C64A P4 C11 126.9(14)
C65A C64A P4 C11 -55.3(17)
C71A C64A P4 C72B 4.9(18)
C65A C64A P4 C72B -177.2(16)
C71A C64A P4 Rh2 -124.5(14)
C65A C64A P4 Rh2 53.4(17)
C74B C73B C72B C79B -6(3)
C74B C73B C72B P4 172.7(16)
C74A C76A C77A C79A -3(2)
C74A C76A C77A C78A 178.4(16)
C74B C76B C77B C79B 3(3)
C74B C76B C77B C78B -176(2)
C73B C72B C79B C77B 3(3)
P4 C72B C79B C77B -175.5(15)
C76B C77B C79B C72B -1(3)
C78B C77B C79B C72B 178.0(19)
C76A C77A C79A C72A 3(2)
C78A C77A C79A C72A -178.8(19)
C73A C72A C79A C77A -1(3)
P4 C72A C79A C77A -176.1(14)
